data_2005910
loop_
_publ_author_name
'Thalladi, V. R.'
'Sharma, C. V. K.'
'Desiraju, G. R.'

_publ_section_title
;
 2,4-Dinitro-<i>trans</i>-cinnamic Acid
;
_journal_issue 2
_journal_name_full 'Acta Crystallographica Section C'
_journal_page_first 227
_journal_page_last 229
_journal_paper_doi 10.1107/S0108270196012310
_journal_volume 53
_journal_year 1997
_chemical_formula_moiety 'C9 H6 N2 O6'
_chemical_formula_sum 'C9 H6 N2 O6'
_chemical_formula_weight 238.16
_chemical_melting_point 452
_chemical_name_common '2,4-Dinitrocinnamic acid'
_chemical_name_systematic
;
E-3-(2,4-Dinitrophenyl)-2-propenoic acid
;
_space_group_IT_number 14
_symmetry_cell_setting monoclinic
_symmetry_space_group_name_Hall '-P 2yn'
_symmetry_space_group_name_H-M 'P 1 21/n 1'
_cell_angle_alpha 90.00
_cell_angle_beta 93.12(7)
_cell_angle_gamma 90.00
_cell_formula_units_Z 4
_cell_length_a 8.760(9)
_cell_length_b 7.869(5)
_cell_length_c 14.040(10)
_cell_measurement_reflns_used 50
_cell_measurement_temperature 153(2)
_cell_measurement_theta_max 25
_cell_measurement_theta_min 2
_cell_volume 966.4(14)
_computing_cell_refinement 'Nicolet system software'
_computing_data_collection 'Nicolet system software'
_computing_data_reduction 'Nicolet system software'
_computing_molecular_graphics 'ORTEPII (Johnson, 1976) and PLUTO (Motherwell & Clegg, 1978)'
_computing_publication_material SHELXL93
_computing_structure_refinement 'SHELXL93 (Sheldrick, 1993)'
_computing_structure_solution 'SHELXS86 (Sheldrick, 1985)'
_diffrn_ambient_temperature 173
_diffrn_measurement_device 'Nicolet R3m diffractometer'
_diffrn_measurement_method \w--2\q
_diffrn_radiation_monochromator graphite
_diffrn_radiation_source 'fine-focus sealed tube'
_diffrn_radiation_type MoK\a
_diffrn_radiation_wavelength 0.71069
_diffrn_reflns_av_R_equivalents 0.000
_diffrn_reflns_av_sigmaI/netI 0.038
_diffrn_reflns_limit_h_max 10
_diffrn_reflns_limit_h_min -10
_diffrn_reflns_limit_k_max 9
_diffrn_reflns_limit_k_min 0
_diffrn_reflns_limit_l_max 16
_diffrn_reflns_limit_l_min 0
_diffrn_reflns_number 1699
_diffrn_reflns_theta_max 24.99
_diffrn_reflns_theta_min 2.68
_diffrn_standards_decay_% 0
_diffrn_standards_interval_count 100
_diffrn_standards_number 3
_exptl_absorpt_coefficient_mu 0.141
_exptl_absorpt_correction_type none
_exptl_crystal_colour 'light yellow'
_exptl_crystal_density_diffrn 1.637
_exptl_crystal_density_meas ?
_exptl_crystal_description 'irregular crystal'
_exptl_crystal_F_000 488
_exptl_crystal_size_max 0.64
_exptl_crystal_size_mid 0.31
_exptl_crystal_size_min 0.14
_refine_diff_density_max 0.169
_refine_diff_density_min -0.244
_refine_ls_extinction_method none
_refine_ls_goodness_of_fit_all 1.024
_refine_ls_goodness_of_fit_obs 1.124
_refine_ls_hydrogen_treatment refall
_refine_ls_matrix_type full
_refine_ls_number_parameters 178
_refine_ls_number_reflns 1699
_refine_ls_number_restraints 0
_refine_ls_restrained_S_all 1.024
_refine_ls_restrained_S_obs 1.124
_refine_ls_R_factor_all 0.060
_refine_ls_R_factor_obs 0.040
_refine_ls_shift/esd_max 0.014
_refine_ls_shift/esd_mean 0.001
_refine_ls_structure_factor_coef Fsqd
_refine_ls_weighting_details 'w = 1/[\s^2^(Fo^2^)+(0.0482P)^2^+0.0374P] where P=(Fo^2^+2Fc^2^)/3'
_refine_ls_weighting_scheme calc
_refine_ls_wR_factor_all 0.091
_refine_ls_wR_factor_obs 0.084
_reflns_number_observed 1254
_reflns_number_total 1699
_reflns_observed_criterion >2sigma(I)
_cod_data_source_file bk1250.cif
_cod_data_source_block 24dn
_cod_depositor_comments
;
The following automatic conversions were performed:

'_diffrn_ambient_temperature' value '173 K' was changed to '173' -
the value should be numeric and without a unit
designator.

'_chemical_melting_point' value '452 K' was changed to
'452' - the value should be numeric and without a unit designator.

Automatic conversion script
Id: cif_fix_values 1715 2011-07-08 13:25:40Z adriana 

The following automatic conversions were performed:

'_exptl_crystal_density_meas' value 'not measured' was changed to '?'
- the value is perceived as not measured.

Automatic conversion script
Id: cif_fix_values 3008 2015-01-20 13:52:24Z robertas 

The following automatic conversions were performed:

'_refine_ls_weighting_scheme' value 'calc w =
1/[\s^2^(Fo^2^)+(0.0482P)^2^+0.0374P] where P=(Fo^2^+2Fc^2^)/3' was
changed to 'calc'. New tag '_refine_ls_weighting_details' was
created. The value of the new tag was set to 'w =
1/[\s^2^(Fo^2^)+(0.0482P)^2^+0.0374P] where P=(Fo^2^+2Fc^2^)/3'.

Automatic conversion script
Id: cif_fix_values 3143 2015-03-26 13:38:13Z robertas 
;
_cod_original_sg_symbol_H-M 'P 21/n'
_cod_database_code 2005910

loop_
_symmetry_equiv_pos_as_xyz
'x, y, z'
'-x+1/2, y+1/2, -z+1/2'
'-x, -y, -z'
'x-1/2, -y-1/2, z-1/2'

loop_
_atom_site_aniso_label
_atom_site_aniso_U_11
_atom_site_aniso_U_12
_atom_site_aniso_U_13
_atom_site_aniso_U_22
_atom_site_aniso_U_23
_atom_site_aniso_U_33
O1 0.0182(8) 0.0003(7) 0.0086(7) 0.0184(8) -0.0039(7) 0.0289(9)
O2 0.0212(8) -0.0020(7) 0.0097(7) 0.0163(8) -0.0007(7) 0.0284(9)
O3 0.0221(8) 0.0085(7) 0.0008(6) 0.0217(8) 0.0034(7) 0.0250(8)
O4 0.0238(8) 0.0018(7) 0.0078(7) 0.0244(9) 0.0030(7) 0.0224(8)
O5 0.0285(9) 0.0042(7) 0.0052(7) 0.0235(9) -0.0042(7) 0.0275(9)
O6 0.0245(8) 0.0012(7) 0.0006(7) 0.0173(8) 0.0053(7) 0.0343(9)
C1 0.0099(9) -0.0020(9) -0.0027(8) 0.0187(11) -0.0022(9) 0.0195(11)
C2 0.0132(10) -0.0016(9) -0.0004(8) 0.0156(11) 0.0010(9) 0.0165(11)
C3 0.0131(10) -0.0018(9) 0.0012(9) 0.0212(12) -0.0011(9) 0.0177(11)
C4 0.0119(10) 0.0017(8) -0.0027(9) 0.0159(11) -0.0016(9) 0.0238(11)
C5 0.0154(11) -0.0020(9) -0.0008(9) 0.0183(12) 0.0032(10) 0.0216(11)
C6 0.0123(10) -0.0008(9) 0.0012(8) 0.0229(12) -0.0002(9) 0.0181(11)
C7 0.0191(11) -0.0012(10) -0.0006(8) 0.0147(11) 0.0007(9) 0.0164(10)
C8 0.0199(11) -0.0006(10) 0.0030(9) 0.0159(11) -0.0011(9) 0.0209(11)
C9 0.0179(11) -0.0006(10) 0.0044(8) 0.0221(12) 0.0014(9) 0.0135(10)
N1 0.0169(9) 0.0001(8) 0.0002(7) 0.0177(10) -0.0005(8) 0.0171(9)
N2 0.0139(9) 0.0002(7) -0.0004(8) 0.0167(10) -0.0011(9) 0.0276(10)

loop_
_atom_site_label
_atom_site_occupancy
_atom_site_fract_x
_atom_site_fract_y
_atom_site_fract_z
_atom_site_U_iso_or_equiv
_atom_site_thermal_displace_type
_atom_site_calc_flag
_atom_site_type_symbol
O1 1 0.5474(2) 0.7225(2) 0.01938(11) 0.0216(4) Uani d O
H9 1 0.5823(30) 0.6248(38) 0.0011(19) 0.041(8) Uiso d H
O2 1 0.3339(2) 0.5690(2) 0.03699(10) 0.0217(4) Uani d O
O3 1 0.1209(2) 0.7877(2) 0.27857(10) 0.0230(4) Uani d O
O4 1 -0.0895(2) 0.8932(2) 0.32862(10) 0.0233(4) Uani d O
O5 1 -0.1369(2) 1.5019(2) 0.28689(11) 0.0264(4) Uani d O
O6 1 -0.1083(2) 1.6039(2) 0.14466(11) 0.0254(4) Uani d O
C1 1 0.1141(2) 1.0242(3) 0.12810(14) 0.0162(5) Uani d C
C2 1 0.0290(2) 1.0394(3) 0.20963(14) 0.0152(4) Uani d C
C3 1 -0.0436(2) 1.1877(3) 0.2346(2) 0.0173(5) Uani d C
H3 1 -0.1013(25) 1.1928(29) 0.2892(16) 0.022(6) Uiso d H
C4 1 -0.0269(2) 1.3275(3) 0.17666(15) 0.0173(5) Uani d C
C5 1 0.0546(2) 1.3219(3) 0.0946(2) 0.0185(5) Uani d C
H5 1 0.0642(24) 1.4241(31) 0.0576(15) 0.021(6) Uiso d H
C6 1 0.1225(2) 1.1700(3) 0.0704(2) 0.0177(5) Uani d C
H6 1 0.1776(26) 1.1643(30) 0.0119(16) 0.027(6) Uiso d H
C7 1 0.1921(2) 0.8679(3) 0.09973(14) 0.0168(5) Uani d C
H7 1 0.1380(22) 0.7689(28) 0.1046(14) 0.008(5) Uiso d H
C8 1 0.3304(2) 0.8672(3) 0.06501(15) 0.0188(5) Uani d C
H8 1 0.3899(24) 0.9689(28) 0.0593(14) 0.015(5) Uiso d H
C9 1 0.4022(2) 0.7052(3) 0.03877(14) 0.0177(5) Uani d C
N1 1 0.0188(2) 0.8955(2) 0.27655(12) 0.0173(4) Uani d N
N2 1 -0.0959(2) 1.4894(2) 0.20459(13) 0.0195(4) Uani d N

loop_
_atom_type_symbol
_atom_type_description
_atom_type_scat_dispersion_real
_atom_type_scat_dispersion_imag
_atom_type_scat_source
C C 0.0033 0.0016 'International Tables Vol C Tables 4.2.6.8 and 6.1.1.4'
H H 0.0000 0.0000 'International Tables Vol C Tables 4.2.6.8 and 6.1.1.4'
N N 0.0061 0.0033 'International Tables Vol C Tables 4.2.6.8 and 6.1.1.4'
O O 0.0106 0.0060 'International Tables Vol C Tables 4.2.6.8 and 6.1.1.4'

loop_
_geom_angle_atom_site_label_1
_geom_angle_atom_site_label_2
_geom_angle_atom_site_label_3
_geom_angle
_geom_angle_publ_flag
C9 O1 H9 109.1(18) yes
C2 C1 C6 116.5(2) yes
C2 C1 C7 124.5(2) yes
C6 C1 C7 119.0(2) yes
C3 C2 C1 123.4(2) yes
C3 C2 N1 116.2(2) yes
C1 C2 N1 120.4(2) yes
C4 C3 C2 117.3(2) yes
C4 C3 H3 121.6(14) yes
C2 C3 H3 121.1(14) yes
C3 C4 C5 122.6(2) yes
C3 C4 N2 118.3(2) yes
C5 C4 N2 119.0(2) yes
C6 C5 C4 118.6(2) yes
C6 C5 H5 122.4(13) yes
C4 C5 H5 119.0(13) yes
C5 C6 C1 121.6(2) yes
C5 C6 H6 119.0(14) yes
C1 C6 H6 119.4(14) yes
C8 C7 C1 123.2(2) yes
C8 C7 H7 120.6(13) yes
C1 C7 H7 116.1(13) yes
C7 C8 C9 120.2(2) yes
C7 C8 H8 122.5(12) yes
C9 C8 H8 117.2(12) yes
O2 C9 O1 124.0(2) yes
O2 C9 C8 123.0(2) yes
O1 C9 C8 113.0(2) yes
O4 N1 O3 124.0(2) yes
O4 N1 C2 117.7(2) yes
O3 N1 C2 118.3(2) yes
O5 N2 O6 124.2(2) yes
O5 N2 C4 117.6(2) yes
O6 N2 C4 118.2(2) yes

loop_
_geom_bond_atom_site_label_1
_geom_bond_atom_site_label_2
_geom_bond_site_symmetry_2
_geom_bond_distance
_geom_bond_publ_flag
O1 C9 . 1.322(3) yes
O1 H9 . 0.87(3) yes
O2 C9 . 1.227(3) yes
O3 N1 . 1.232(2) yes
O4 N1 . 1.229(2) yes
O5 N2 . 1.232(2) yes
O6 N2 . 1.233(2) yes
C1 C2 . 1.405(3) yes
C1 C6 . 1.409(3) yes
C1 C7 . 1.472(3) yes
C2 C3 . 1.383(3) yes
C2 N1 . 1.477(3) yes
C3 C4 . 1.381(3) yes
C3 H3 . 0.94(2) yes
C4 C5 . 1.389(3) yes
C4 N2 . 1.473(3) yes
C5 C6 . 1.386(3) yes
C5 H5 . 0.96(2) yes
C6 H6 . 0.98(2) yes
C7 C8 . 1.330(3) yes
C7 H7 . 0.92(2) yes
C8 C9 . 1.477(3) yes
C8 H8 . 0.96(2) yes
